data_7056038
loop_
_publ_author_name
'Li, Shuang'
'Sun, Li Xian'
'Ni, Jue Chen'
'Shi, Zhan'
'Xing, Yong Heng'
'Shang, Di'
'Bai, Feng Ying'

_publ_section_title
;
 Two uranyl heterocyclic carboxyl compounds with fluorescent properties as
 high sensitivity and selectivity optical detectors for nitroaromatics
;
_journal_issue 8
_journal_name_full 'New J. Chem.'
_journal_page_first 3073
_journal_paper_doi 10.1039/C6NJ03933B
_journal_volume 41
_journal_year 2017
_chemical_formula_sum 'C32 H18 N8 O12 U'
_chemical_formula_weight 944.57
_space_group_crystal_system triclinic
_space_group_IT_number 2
_space_group_name_Hall '-P 1'
_space_group_name_H-M_alt 'P -1'
_symmetry_space_group_name_Hall '-P 1'
_symmetry_space_group_name_H-M 'P -1'
_atom_sites_solution_hydrogens mixed
_audit_creation_method SHELXL-2016/6
_audit_update_record
;
2017-02-24 deposited with the CCDC.
2017-03-07 downloaded from the CCDC.
;
_cell_angle_alpha 73.572(2)
_cell_angle_beta 78.457(2)
_cell_angle_gamma 73.711(2)
_cell_formula_units_Z 1
_cell_length_a 7.3139(7)
_cell_length_b 9.6308(9)
_cell_length_c 11.2039(10)
_cell_measurement_reflns_used 2090
_cell_measurement_temperature 293(2)
_cell_measurement_theta_max 26.61
_cell_measurement_theta_min 2.59
_cell_volume 720.31(12)
_computing_structure_refinement 'SHELXL-2016/6 (Sheldrick, 2016)'
_diffrn_ambient_temperature 293(2)
_diffrn_measured_fraction_theta_full 0.992
_diffrn_measured_fraction_theta_max 0.941
_diffrn_measurement_device_type 'CCD area detector'
_diffrn_measurement_method 'phi and omega scans'
_diffrn_radiation_type MoK\a
_diffrn_radiation_wavelength 0.71073
_diffrn_reflns_av_R_equivalents 0.0187
_diffrn_reflns_av_unetI/netI 0.0493
_diffrn_reflns_Laue_measured_fraction_full 0.992
_diffrn_reflns_Laue_measured_fraction_max 0.941
_diffrn_reflns_limit_h_max 8
_diffrn_reflns_limit_h_min -9
_diffrn_reflns_limit_k_max 12
_diffrn_reflns_limit_k_min -10
_diffrn_reflns_limit_l_max 12
_diffrn_reflns_limit_l_min -14
_diffrn_reflns_number 4627
_diffrn_reflns_point_group_measured_fraction_full 0.992
_diffrn_reflns_point_group_measured_fraction_max 0.941
_diffrn_reflns_theta_full 25.242
_diffrn_reflns_theta_max 28.280
_diffrn_reflns_theta_min 1.912
_diffrn_source 'fine-focus sealed tube'
_exptl_absorpt_coefficient_mu 5.723
_exptl_absorpt_correction_T_max 0.4256
_exptl_absorpt_correction_T_min 0.2786
_exptl_absorpt_correction_type multi-scan
_exptl_absorpt_process_details sadabs
_exptl_crystal_colour yellow
_exptl_crystal_density_diffrn 2.178
_exptl_crystal_density_method 'not measured'
_exptl_crystal_description block
_exptl_crystal_F_000 454
_exptl_crystal_size_max 0.300
_exptl_crystal_size_mid 0.250
_exptl_crystal_size_min 0.180
_exptl_transmission_factor_max 0.4256
_exptl_transmission_factor_min 0.2786
_refine_diff_density_max 1.286
_refine_diff_density_min -2.293
_refine_diff_density_rms 0.146
_refine_ls_extinction_method none
_refine_ls_goodness_of_fit_ref 1.006
_refine_ls_hydrogen_treatment mixed
_refine_ls_matrix_type full
_refine_ls_number_parameters 278
_refine_ls_number_reflns 3355
_refine_ls_number_restraints 54
_refine_ls_restrained_S_all 0.998
_refine_ls_R_factor_all 0.0394
_refine_ls_R_factor_gt 0.0312
_refine_ls_shift/su_max 0.000
_refine_ls_shift/su_mean 0.000
_refine_ls_structure_factor_coef Fsqd
_refine_ls_weighting_details 'w=1/[\s^2^(Fo^2^)+(0.0280P)^2^+1.1000P] where P=(Fo^2^+2Fc^2^)/3'
_refine_ls_weighting_scheme calc
_refine_ls_wR_factor_gt 0.0614
_refine_ls_wR_factor_ref 0.0657
_reflns_Friedel_coverage 0.000
_reflns_number_gt 3130
_reflns_number_total 3355
_reflns_threshold_expression 'I > 2\s(I)'
_cod_data_source_file c6nj03933b2.cif
_cod_data_source_block X
_cod_depositor_comments 'Adding full bibliography for 7056038--7056039.cif.'
_cod_database_code 7056038
_shelx_shelxl_version_number 2016/6
_shelx_space_group_comment
;
The symmetry employed for this shelxl refinement is uniquely defined
by the following loop, which should always be used as a source of
symmetry information in preference to the above space-group names.
They are only intended as comments.
;
_shelx_estimated_absorpt_t_min 0.279
_shelx_estimated_absorpt_t_max 0.426

loop_
_space_group_symop_operation_xyz
'x, y, z'
'-x, -y, -z'

loop_
_atom_site_label
_atom_site_type_symbol
_atom_site_fract_x
_atom_site_fract_y
_atom_site_fract_z
_atom_site_U_iso_or_equiv
_atom_site_adp_type
_atom_site_occupancy
_atom_site_site_symmetry_order
_atom_site_calc_flag
_atom_site_refinement_flags_posn
_atom_site_refinement_flags_adp
_atom_site_refinement_flags_occupancy
_atom_site_disorder_assembly
_atom_site_disorder_group
U1 U 0.000000 0.500000 0.000000 0.02632(9) Uani 1 2 d S . P . .
C1 C 0.6007(8) 0.2522(5) 0.8754(4) 0.0395(12) Uani 1 1 d . . . . .
H1 H 0.618051 0.252676 0.955283 0.047 Uiso 1 1 calc R U . . .
C2 C 0.7137(8) 0.3147(6) 0.7712(4) 0.0407(12) Uani 1 1 d . . . . .
H2 H 0.808825 0.356433 0.780383 0.049 Uiso 1 1 calc R U . . .
C3 C 0.6846(7) 0.3150(5) 0.6541(4) 0.0337(11) Uani 1 1 d . . . . .
H3 H 0.758880 0.358471 0.583486 0.040 Uiso 1 1 calc R U . . .
C4 C 0.5446(6) 0.2505(5) 0.6403(4) 0.0268(9) Uani 1 1 d . . . . .
C5 C 0.4348(6) 0.1850(5) 0.7483(4) 0.0264(9) Uani 1 1 d . . . . .
C6 C 0.2893(6) 0.1126(5) 0.7421(4) 0.0269(10) Uani 1 1 d . . . . .
C7 C 0.0656(7) -0.0205(6) 0.8430(5) 0.0415(13) Uani 1 1 d . . . . .
H7 H 0.001391 -0.067464 0.917107 0.050 Uiso 1 1 calc R U . . .
C8 C 0.0194(7) -0.0253(6) 0.7315(5) 0.0445(13) Uani 1 1 d . . . . .
H8 H -0.074550 -0.073485 0.731561 0.053 Uiso 1 1 calc R U . . .
C9 C 0.1123(7) 0.0412(6) 0.6200(4) 0.0395(12) Uani 1 1 d . . . . .
H9 H 0.082797 0.039111 0.543601 0.047 Uiso 1 1 calc R U . . .
C10 C 0.2523(6) 0.1119(5) 0.6244(4) 0.0278(10) Uani 1 1 d . . . . .
C11 C 0.3596(6) 0.1847(5) 0.5103(4) 0.0260(9) Uani 1 1 d . . . . .
C12 C 0.5037(6) 0.2490(5) 0.5185(4) 0.0255(9) Uani 1 1 d . . . . .
C13 C 0.5674(6) 0.3123(5) 0.3043(4) 0.0253(9) Uani 1 1 d . . . . .
C14 C 0.4136(6) 0.2560(5) 0.2964(4) 0.0255(9) Uani 1 1 d . . . . .
C15 C 0.3409(6) 0.2687(5) 0.1742(4) 0.0309(11) Uani 1 1 d . . . . .
C16 C 0.681(3) 0.377(3) 0.1798(11) 0.019(3) Uani 0.512(13) 1 d D U P A 1
O3A O 0.7942(13) 0.4501(10) 0.1859(7) 0.032(2) Uani 0.512(13) 1 d D U P A 1
O4A O 0.6724(11) 0.3414(14) 0.0823(6) 0.036(2) Uani 0.512(13) 1 d D U P A 1
C16B C 0.715(2) 0.372(3) 0.2007(12) 0.028(4) Uani 0.488(13) 1 d D U P A 2
O3B O 0.8772(11) 0.3722(11) 0.2209(6) 0.026(2) Uani 0.488(13) 1 d D U P A 2
O4B O 0.6592(9) 0.4244(11) 0.0950(8) 0.026(2) Uani 0.488(13) 1 d D U P A 2
N1 N 0.3137(5) 0.1893(4) 0.3982(3) 0.0294(8) Uani 1 1 d . . . . .
N2 N 0.6111(5) 0.3099(4) 0.4146(3) 0.0307(9) Uani 1 1 d . . . . .
N3 N 0.4674(6) 0.1914(4) 0.8611(3) 0.0330(9) Uani 1 1 d D . . . .
H3A H 0.399(6) 0.152(5) 0.925(3) 0.040 Uiso 1 1 d D U . . .
N4 N 0.1968(5) 0.0473(4) 0.8520(3) 0.0341(9) Uani 1 1 d . . . . .
O5 O -0.0535(5) 0.6694(4) 0.0451(3) 0.0408(8) Uani 1 1 d . . . . .
O1 O 0.2325(5) 0.3949(4) 0.1347(4) 0.0482(10) Uani 1 1 d . . . . .
O2 O 0.3794(5) 0.1596(4) 0.1304(3) 0.0449(9) Uani 1 1 d . . . . .
O1W O 0.9235(7) 0.5167(6) 0.3878(4) 0.0765(14) Uani 1 1 d D . . . .
H1A H 1.028(4) 0.469(7) 0.410(3) 0.115 Uiso 1 1 d D U . . .
H1B H 0.876(8) 0.480(7) 0.348(7) 0.115 Uiso 1 1 d D U . . .

loop_
_atom_site_aniso_label
_atom_site_aniso_U_11
_atom_site_aniso_U_22
_atom_site_aniso_U_33
_atom_site_aniso_U_23
_atom_site_aniso_U_13
_atom_site_aniso_U_12
U1 0.02166(12) 0.03851(16) 0.01055(11) -0.00373(9) -0.00400(8) 0.00497(9)
C1 0.053(3) 0.036(3) 0.027(2) -0.012(2) 0.003(2) -0.009(2)
C2 0.055(3) 0.040(3) 0.032(3) -0.013(2) 0.003(2) -0.020(3)
C3 0.046(3) 0.034(3) 0.023(2) -0.008(2) 0.0075(19) -0.021(2)
C4 0.030(2) 0.023(2) 0.023(2) -0.0043(18) 0.0085(17) -0.0094(18)
C5 0.028(2) 0.020(2) 0.023(2) -0.0021(17) 0.0076(17) -0.0024(17)
C6 0.026(2) 0.018(2) 0.025(2) 0.0038(17) 0.0048(17) -0.0017(17)
C7 0.033(3) 0.036(3) 0.037(3) 0.011(2) 0.010(2) -0.010(2)
C8 0.031(3) 0.048(3) 0.044(3) 0.010(2) 0.003(2) -0.019(2)
C9 0.032(3) 0.051(3) 0.030(2) 0.009(2) -0.0002(19) -0.021(2)
C10 0.022(2) 0.023(2) 0.026(2) 0.0060(18) 0.0068(17) -0.0048(17)
C11 0.021(2) 0.025(2) 0.022(2) 0.0030(17) 0.0038(16) -0.0054(17)
C12 0.028(2) 0.020(2) 0.022(2) -0.0014(17) 0.0073(17) -0.0065(17)
C13 0.026(2) 0.020(2) 0.024(2) -0.0008(17) 0.0067(17) -0.0080(17)
C14 0.017(2) 0.024(2) 0.022(2) 0.0082(17) 0.0013(15) 0.0000(16)
C15 0.020(2) 0.037(3) 0.023(2) 0.015(2) -0.0017(17) -0.0107(19)
C16 0.013(5) 0.018(5) 0.019(6) 0.001(5) 0.005(5) -0.004(5)
O3A 0.030(4) 0.044(5) 0.026(4) -0.005(3) 0.006(3) -0.026(4)
O4A 0.035(4) 0.062(7) 0.015(3) -0.010(4) -0.001(3) -0.016(4)
C16B 0.023(9) 0.030(7) 0.019(6) 0.005(6) 0.001(5) -0.002(6)
O3B 0.021(4) 0.048(5) 0.011(3) 0.003(3) -0.004(2) -0.021(4)
O4B 0.023(3) 0.041(5) 0.013(4) 0.007(4) -0.005(3) -0.016(3)
N1 0.0207(18) 0.033(2) 0.0240(18) 0.0063(16) -0.0006(14) -0.0056(15)
N2 0.035(2) 0.029(2) 0.0276(19) -0.0097(16) 0.0133(16) -0.0165(17)
N3 0.036(2) 0.033(2) 0.0210(19) -0.0027(17) 0.0091(16) -0.0064(18)
N4 0.031(2) 0.027(2) 0.0256(19) 0.0078(16) 0.0108(15) -0.0029(17)
O5 0.043(2) 0.044(2) 0.0247(16) -0.0092(15) -0.0080(14) 0.0115(15)
O1 0.0360(19) 0.0294(19) 0.080(3) 0.0105(18) -0.0416(19) -0.0093(15)
O2 0.045(2) 0.054(2) 0.0210(16) -0.0042(16) -0.0041(14) 0.0077(17)
O1W 0.074(3) 0.108(4) 0.056(3) -0.022(3) -0.015(2) -0.030(3)

loop_
_atom_type_symbol
_atom_type_description
_atom_type_scat_dispersion_real
_atom_type_scat_dispersion_imag
_atom_type_scat_source
C C 0.0033 0.0016 'International Tables Vol C Tables 4.2.6.8 and 6.1.1.4'
H H 0.0000 0.0000 'International Tables Vol C Tables 4.2.6.8 and 6.1.1.4'
N N 0.0061 0.0033 'International Tables Vol C Tables 4.2.6.8 and 6.1.1.4'
O O 0.0106 0.0060 'International Tables Vol C Tables 4.2.6.8 and 6.1.1.4'
U U -9.6767 9.6646 'International Tables Vol C Tables 4.2.6.8 and 6.1.1.4'

loop_
_geom_angle_atom_site_label_1
_geom_angle_atom_site_label_2
_geom_angle_atom_site_label_3
_geom_angle
_geom_angle_site_symmetry_1
_geom_angle_site_symmetry_3
O5 U1 O5 180.0 2_565 .
O5 U1 O1 90.85(14) 2_565 2_565
O5 U1 O1 89.16(14) . 2_565
O5 U1 O1 89.15(14) 2_565 .
O5 U1 O1 90.84(14) . .
O1 U1 O1 180.0 2_565 .
O5 U1 O3A 78.8(2) 2_565 2_665
O5 U1 O3A 101.2(2) . 2_665
O1 U1 O3A 82.3(3) 2_565 2_665
O1 U1 O3A 97.7(3) . 2_665
O5 U1 O3A 101.2(2) 2_565 1_455
O5 U1 O3A 78.8(2) . 1_455
O1 U1 O3A 97.7(3) 2_565 1_455
O1 U1 O3A 82.3(3) . 1_455
O3A U1 O3A 180.0(5) 2_665 1_455
O5 U1 O3B 90.0(2) 2_565 2_665
O5 U1 O3B 90.0(2) . 2_665
O1 U1 O3B 65.35(19) 2_565 2_665
O1 U1 O3B 114.65(19) . 2_665
O3A U1 O3B 20.0(2) 2_665 2_665
O3A U1 O3B 160.0(2) 1_455 2_665
O5 U1 O3B 90.0(2) 2_565 1_455
O5 U1 O3B 90.0(2) . 1_455
O1 U1 O3B 114.65(19) 2_565 1_455
O1 U1 O3B 65.35(19) . 1_455
O3A U1 O3B 160.0(2) 2_665 1_455
O3A U1 O3B 20.0(2) 1_455 1_455
O5 U1 O4B 98.2(3) 2_565 2_665
O5 U1 O4B 81.8(3) . 2_665
O1 U1 O4B 113.72(18) 2_565 2_665
O1 U1 O4B 66.28(18) . 2_665
O3A U1 O4B 37.4(2) 2_665 2_665
O3A U1 O4B 142.6(2) 1_455 2_665
O5 U1 O4B 81.8(3) 2_565 1_455
O5 U1 O4B 98.2(3) . 1_455
O1 U1 O4B 66.28(18) 2_565 1_455
O1 U1 O4B 113.72(18) . 1_455
O3A U1 O4B 142.6(2) 2_665 1_455
O3A U1 O4B 37.4(2) 1_455 1_455
O5 U1 C16B 94.5(6) 2_565 2_665
O5 U1 C16B 85.5(6) . 2_665
O1 U1 C16B 89.4(2) 2_565 2_665
O1 U1 C16B 90.6(2) . 2_665
O3A U1 C16B 17.4(5) 2_665 2_665
O3A U1 C16B 162.6(5) 1_455 2_665
O5 U1 C16B 85.5(6) 2_565 1_455
O5 U1 C16B 94.5(6) . 1_455
O1 U1 C16B 90.6(2) 2_565 1_455
O1 U1 C16B 89.4(2) . 1_455
O3A U1 C16B 162.6(5) 2_665 1_455
O3A U1 C16B 17.4(5) 1_455 1_455
N3 C1 C2 119.6(5) . .
N3 C1 H1 120.2 . .
C2 C1 H1 120.2 . .
C3 C2 C1 119.5(5) . .
C3 C2 H2 120.3 . .
C1 C2 H2 120.3 . .
C2 C3 C4 120.3(4) . .
C2 C3 H3 119.8 . .
C4 C3 H3 119.8 . .
C3 C4 C5 118.8(4) . .
C3 C4 C12 123.2(4) . .
C5 C4 C12 118.0(4) . .
N3 C5 C4 118.1(4) . .
N3 C5 C6 119.8(4) . .
C4 C5 C6 122.2(4) . .
N4 C6 C10 123.4(4) . .
N4 C6 C5 117.6(4) . .
C10 C6 C5 119.0(4) . .
N4 C7 C8 124.3(4) . .
N4 C7 H7 117.9 . .
C8 C7 H7 117.9 . .
C9 C8 C7 119.7(5) . .
C9 C8 H8 120.1 . .
C7 C8 H8 120.1 . .
C8 C9 C10 118.1(5) . .
C8 C9 H9 120.9 . .
C10 C9 H9 120.9 . .
C9 C10 C6 118.4(4) . .
C9 C10 C11 121.9(4) . .
C6 C10 C11 119.8(4) . .
N1 C11 C12 121.3(4) . .
N1 C11 C10 118.5(4) . .
C12 C11 C10 120.2(4) . .
N2 C12 C11 121.2(4) . .
N2 C12 C4 118.1(4) . .
C11 C12 C4 120.7(4) . .
N2 C13 C14 121.3(4) . .
N2 C13 C16B 109.0(6) . .
C14 C13 C16B 129.5(7) . .
N2 C13 C16 121.9(5) . .
C14 C13 C16 116.8(5) . .
N1 C14 C13 121.6(4) . .
N1 C14 C15 113.7(4) . .
C13 C14 C15 124.6(4) . .
O2 C15 O1 127.4(4) . .
O2 C15 C14 119.7(4) . .
O1 C15 C14 112.7(4) . .
O4A C16 O3A 123.6(9) . .
O4A C16 C13 119.6(7) . .
O3A C16 C13 116.3(7) . .
O4A C16 U1 78.7(6) . 1_655
O3A C16 U1 45.0(4) . 1_655
C13 C16 U1 159.2(8) . 1_655
C16 O3A U1 112.6(6) . 1_655
O4B C16B O3B 122.9(10) . .
O4B C16B C13 114.6(7) . .
O3B C16B C13 122.5(8) . .
C13 C16B U1 177.6(18) . 1_655
C14 N1 C11 117.1(4) . .
C13 N2 C12 117.2(4) . .
C1 N3 C5 123.7(4) . .
C1 N3 H3A 120(3) . .
C5 N3 H3A 117(3) . .
C7 N4 C6 116.1(4) . .
C15 O1 U1 138.2(3) . .
H1A O1W H1B 116(2) . .

loop_
_geom_bond_atom_site_label_1
_geom_bond_atom_site_label_2
_geom_bond_distance
_geom_bond_site_symmetry_2
U1 O5 1.760(3) 2_565
U1 O5 1.760(3) .
U1 O1 2.322(3) 2_565
U1 O1 2.322(3) .
U1 O3A 2.328(6) 2_665
U1 O3A 2.328(6) 1_455
U1 O3B 2.541(6) 2_665
U1 O3B 2.541(6) 1_455
U1 O4B 2.719(7) 2_665
U1 O4B 2.719(7) 1_455
U1 C16B 2.988(12) 2_665
U1 C16B 2.988(12) 1_455
C1 N3 1.325(7) .
C1 C2 1.380(7) .
C1 H1 0.9300 .
C2 C3 1.370(6) .
C2 H2 0.9300 .
C3 C4 1.390(6) .
C3 H3 0.9300 .
C4 C5 1.404(6) .
C4 C12 1.458(6) .
C5 N3 1.352(6) .
C5 C6 1.448(6) .
C6 N4 1.355(5) .
C6 C10 1.399(6) .
C7 N4 1.335(7) .
C7 C8 1.375(8) .
C7 H7 0.9300 .
C8 C9 1.373(6) .
C8 H8 0.9300 .
C9 C10 1.395(7) .
C9 H9 0.9300 .
C10 C11 1.463(5) .
C11 N1 1.349(6) .
C11 C12 1.393(6) .
C12 N2 1.350(5) .
C13 N2 1.329(6) .
C13 C14 1.406(6) .
C13 C16B 1.520(12) .
C13 C16 1.536(11) .
C14 N1 1.328(5) .
C14 C15 1.527(6) .
C15 O2 1.222(6) .
C15 O1 1.264(5) .
C16 O4A 1.249(7) .
C16 O3A 1.252(7) .
C16B O4B 1.251(7) .
C16B O3B 1.253(7) .
N3 H3A 0.853(10) .
O1W H1A 0.818(10) .
O1W H1B 0.819(10) .

loop_
_geom_torsion_atom_site_label_1
_geom_torsion_atom_site_label_2
_geom_torsion_atom_site_label_3
_geom_torsion_atom_site_label_4
_geom_torsion
_geom_torsion_site_symmetry_4
N3 C1 C2 C3 0.9(8) .
C1 C2 C3 C4 -1.1(8) .
C2 C3 C4 C5 -0.3(7) .
C2 C3 C4 C12 178.9(4) .
C3 C4 C5 N3 1.8(6) .
C12 C4 C5 N3 -177.5(4) .
C3 C4 C5 C6 -178.6(4) .
C12 C4 C5 C6 2.2(6) .
N3 C5 C6 N4 -3.1(6) .
C4 C5 C6 N4 177.3(4) .
N3 C5 C6 C10 177.6(4) .
C4 C5 C6 C10 -2.0(6) .
N4 C7 C8 C9 0.7(8) .
C7 C8 C9 C10 0.1(8) .
C8 C9 C10 C6 -0.6(7) .
C8 C9 C10 C11 179.5(4) .
N4 C6 C10 C9 0.4(7) .
C5 C6 C10 C9 179.7(4) .
N4 C6 C10 C11 -179.7(4) .
C5 C6 C10 C11 -0.4(6) .
C9 C10 C11 N1 3.5(6) .
C6 C10 C11 N1 -176.4(4) .
C9 C10 C11 C12 -177.4(4) .
C6 C10 C11 C12 2.7(6) .
N1 C11 C12 N2 -4.4(7) .
C10 C11 C12 N2 176.5(4) .
N1 C11 C12 C4 176.5(4) .
C10 C11 C12 C4 -2.6(6) .
C3 C4 C12 N2 1.8(7) .
C5 C4 C12 N2 -179.0(4) .
C3 C4 C12 C11 -179.0(4) .
C5 C4 C12 C11 0.2(6) .
N2 C13 C14 N1 -4.5(7) .
C16B C13 C14 N1 170.4(14) .
C16 C13 C14 N1 175.7(11) .
N2 C13 C14 C15 173.4(4) .
C16B C13 C14 C15 -11.7(15) .
C16 C13 C14 C15 -6.4(12) .
N1 C14 C15 O2 -77.4(5) .
C13 C14 C15 O2 104.6(5) .
N1 C14 C15 O1 97.9(5) .
C13 C14 C15 O1 -80.2(5) .
N2 C13 C16 O4A 160.4(16) .
C14 C13 C16 O4A -20(3) .
N2 C13 C16 O3A -12(3) .
C14 C13 C16 O3A 167.6(15) .
N2 C13 C16 U1 11(4) 1_655
C14 C13 C16 U1 -169(3) 1_655
O4A C16 O3A U1 -4(3) 1_655
C13 C16 O3A U1 168.5(13) 1_655
N2 C13 C16B O4B -157.8(18) .
C14 C13 C16B O4B 27(3) .
N2 C13 C16B O3B 20(3) .
C14 C13 C16B O3B -155.7(17) .
O4B C16B O3B U1 0(3) 1_655
C13 C16B O3B U1 -177(2) 1_655
O3B C16B O4B U1 0(3) 1_655
C13 C16B O4B U1 177.4(19) 1_655
C13 C14 N1 C11 3.3(6) .
C15 C14 N1 C11 -174.8(4) .
C12 C11 N1 C14 0.9(6) .
C10 C11 N1 C14 -180.0(4) .
C14 C13 N2 C12 1.0(6) .
C16B C13 N2 C12 -174.8(12) .
C16 C13 N2 C12 -179.1(12) .
C11 C12 N2 C13 3.2(6) .
C4 C12 N2 C13 -177.7(4) .
C2 C1 N3 C5 0.7(7) .
C4 C5 N3 C1 -2.0(7) .
C6 C5 N3 C1 178.3(4) .
C8 C7 N4 C6 -0.9(7) .
C10 C6 N4 C7 0.3(6) .
C5 C6 N4 C7 -179.0(4) .
O2 C15 O1 U1 15.1(8) .
C14 C15 O1 U1 -159.7(3) .
